data_7023438
loop_
_publ_author_name
'Blake, Alexander J.'
'Donamar\'ia, Roc\'io'
'Fern\'andez, Eduardo J'
'Lasanta, Tania'
'Lippolis, Vito'
'L\'opez-de-Luzuriaga, Jos\'e M'
'Manso, Elena'
'Monge, Miguel'
'Olmos, M. Elena'

_publ_section_title
;
 Heterometallic gold(I)-thallium(I) compounds with crown thioethers.
;
_journal_issue 32
_journal_name_full 'Dalton transactions (Cambridge, England : 2003)'
_journal_page_first 11559
_journal_page_last 11570
_journal_paper_doi 10.1039/c3dt51334c
_journal_volume 42
_journal_year 2013
_chemical_compound_source 'synthesis as described'
_chemical_formula_moiety 'C40 H32 Au2 F20 S8 Tl2'
_chemical_formula_sum 'C40 H32 Au2 F20 S8 Tl2'
_chemical_formula_weight 1951.81
_chemical_name_common 'em15rd75 thf/hex'
_chemical_name_systematic
;
 ?
;
_space_group_IT_number 2
_symmetry_cell_setting triclinic
_symmetry_Int_Tables_number 2
_symmetry_space_group_name_Hall '-P 1'
_symmetry_space_group_name_H-M 'P -1'
_atom_sites_solution_hydrogens geom
_atom_sites_solution_primary direct
_atom_sites_solution_secondary difmap
_audit_conform_dict_location ftp://ftp.iucr.org/pub/cif_core.dic
_audit_conform_dict_name cif_core.dic
_audit_conform_dict_version 2.4
_audit_creation_date 2013-02-11T10:19:53-00:00
_audit_creation_method 'WinGX routine CIF_UPDATE'
_cell_angle_alpha 115.204(3)
_cell_angle_beta 98.272(3)
_cell_angle_gamma 103.410(3)
_cell_formula_units_Z 1
_cell_length_a 9.0826(5)
_cell_length_b 12.5273(7)
_cell_length_c 12.9677(5)
_cell_measurement_reflns_used 5328
_cell_measurement_temperature 193(2)
_cell_measurement_theta_max 27.49
_cell_measurement_theta_min 1.9
_cell_measurement_wavelength 0.71073
_cell_volume 1248.28(12)
_computing_cell_refinement 'HKL Scalepack (Otwinowski & Minor 1997)'
_computing_data_collection 'Collect (Bruker AXS BV, 1997-2004)'
_computing_data_reduction 'HKL Denzo and Scalepack (Otwinowski & Minor 1997)'
_computing_molecular_graphics 'Ortep-3 for Windows (Farrugia, 1997)'
_computing_publication_material 'WinGX publication routines (Farrugia, 1999)'
_computing_structure_refinement 'SHELXL-97 (Sheldrick, 2008)'
_diffrn_ambient_temperature 193(2)
_diffrn_detector 'CCD plate'
_diffrn_detector_area_resol_mean 9
_diffrn_measured_fraction_theta_full 0.99
_diffrn_measured_fraction_theta_max 0.99
_diffrn_measurement_device '95mm CCD camera on \k-goniostat'
_diffrn_measurement_device_type KappaCCD
_diffrn_measurement_method 'CCD rotation images, thick slices'
_diffrn_orient_matrix_type 'by Bruker AXS Collect from scalepack cell'
_diffrn_orient_matrix_UB_11 0.789795E-1
_diffrn_orient_matrix_UB_12 -0.81746E-2
_diffrn_orient_matrix_UB_13 0.560042E-1
_diffrn_orient_matrix_UB_21 -0.18465E-2
_diffrn_orient_matrix_UB_22 0.782524E-1
_diffrn_orient_matrix_UB_23 0.667814E-1
_diffrn_orient_matrix_UB_31 -0.873142E-1
_diffrn_orient_matrix_UB_32 -0.502801E-1
_diffrn_orient_matrix_UB_33 0.162828E-1
_diffrn_radiation_monochromator graphite
_diffrn_radiation_probe x-ray
_diffrn_radiation_type MoK\a
_diffrn_radiation_wavelength 0.71073
_diffrn_reflns_av_R_equivalents 0.0601
_diffrn_reflns_av_unetI/netI 0.0357
_diffrn_reflns_limit_h_max 11
_diffrn_reflns_limit_h_min -11
_diffrn_reflns_limit_k_max 16
_diffrn_reflns_limit_k_min -16
_diffrn_reflns_limit_l_max 16
_diffrn_reflns_limit_l_min -16
_diffrn_reflns_number 19740
_diffrn_reflns_theta_full 27.49
_diffrn_reflns_theta_max 27.49
_diffrn_reflns_theta_min 1.9
_diffrn_source 'Enraf Nonius FR590'
_exptl_absorpt_coefficient_mu 12.735
_exptl_absorpt_correction_T_max 0.3293
_exptl_absorpt_correction_T_min 0.0367
_exptl_absorpt_correction_type multi-scan
_exptl_absorpt_process_details Scalepack
_exptl_crystal_colour 'pale green'
_exptl_crystal_density_diffrn 2.596
_exptl_crystal_density_method 'not measured'
_exptl_crystal_description plate
_exptl_crystal_F_000 900
_exptl_crystal_size_max 0.3
_exptl_crystal_size_mid 0.2
_exptl_crystal_size_min 0.1
_refine_diff_density_max 1.506
_refine_diff_density_min -3.054
_refine_diff_density_rms 0.239
_refine_ls_extinction_method none
_refine_ls_goodness_of_fit_ref 1.033
_refine_ls_hydrogen_treatment riding
_refine_ls_matrix_type full
_refine_ls_number_parameters 352
_refine_ls_number_reflns 5679
_refine_ls_number_restraints 125
_refine_ls_restrained_S_all 1.03
_refine_ls_R_factor_all 0.0537
_refine_ls_R_factor_gt 0.0389
_refine_ls_shift/su_max 0.001
_refine_ls_shift/su_mean 0
_refine_ls_structure_factor_coef Fsqd
_refine_ls_weighting_details 'calc w=1/[\s^2^(Fo^2^)+(0.0726P)^2^+0.0000P] where P=(Fo^2^+2Fc^2^)/3'
_refine_ls_weighting_scheme calc
_refine_ls_wR_factor_gt 0.0984
_refine_ls_wR_factor_ref 0.1068
_reflns_number_gt 4564
_reflns_number_total 5679
_reflns_threshold_expression >2\s(I)
_cod_data_source_file c3dt51334c.txt
_cod_data_source_block em15rd75
_cod_depositor_comments
;
The following automatic conversions were performed:

'_symmetry_cell_setting' value 'Triclinic' changed to 'triclinic'
according to /home/saulius/struct/CIF-dictionaries/cif_core.dic
dictionary named 'cif_core.dic' version 2.4.2 from 2011-04-26.

Automatic conversion script
Id: cif_fix_values 1891 2012-01-12 08:04:46Z andrius 
;
_cod_original_cell_volume 1248.28(11)
_cod_original_sg_symbol_H-M P-1
_cod_database_code 7023438

loop_
_symmetry_equiv_pos_as_xyz
'x, y, z'
'-x, -y, -z'

loop_
_atom_site_label
_atom_site_type_symbol
_atom_site_fract_x
_atom_site_fract_y
_atom_site_fract_z
_atom_site_U_iso_or_equiv
_atom_site_adp_type
_atom_site_occupancy
_atom_site_symmetry_multiplicity
_atom_site_calc_flag
_atom_site_refinement_flags
_atom_site_disorder_assembly
_atom_site_disorder_group
Au Au 0.69876(3) 0.61265(2) 0.52209(2) 0.03145(10) Uani 1 1 d . . .
Tl Tl 0.74880(3) 0.88991(2) 0.57401(2) 0.03212(10) Uani 1 1 d . . .
C1 C 0.7785(7) 0.5615(6) 0.3740(5) 0.0314(14) Uani 1 1 d DU . .
C2 C 0.7800(7) 0.6087(6) 0.2981(6) 0.0355(15) Uani 1 1 d DU . .
C3 C 0.8392(8) 0.5678(7) 0.1984(6) 0.0395(16) Uani 1 1 d DU . .
C4 C 0.9008(8) 0.4732(7) 0.1757(6) 0.0388(15) Uani 1 1 d DU . .
C5 C 0.9000(9) 0.4172(6) 0.2471(6) 0.0379(15) Uani 1 1 d DU . .
C6 C 0.8410(8) 0.4625(6) 0.3441(6) 0.0337(14) Uani 1 1 d DU . .
F1 F 0.7205(6) 0.7033(4) 0.3137(4) 0.0511(11) Uani 1 1 d DU . .
F2 F 0.8422(6) 0.6244(4) 0.1297(4) 0.0590(13) Uani 1 1 d DU . .
F3 F 0.9599(6) 0.4319(4) 0.0814(4) 0.0584(13) Uani 1 1 d DU . .
F4 F 0.9546(6) 0.3198(4) 0.2216(4) 0.0524(12) Uani 1 1 d DU . .
F5 F 0.8452(6) 0.4049(4) 0.4116(4) 0.0490(11) Uani 1 1 d DU . .
C11 C 0.6288(7) 0.6472(5) 0.6730(6) 0.0304(13) Uani 1 1 d DU . .
C12 C 0.6602(7) 0.5857(6) 0.7348(6) 0.0375(15) Uani 1 1 d DU . .
C13 C 0.6171(8) 0.5975(8) 0.8358(6) 0.0467(17) Uani 1 1 d DU . .
C14 C 0.5387(9) 0.6832(8) 0.8814(6) 0.0484(17) Uani 1 1 d DU . .
C15 C 0.5042(9) 0.7488(7) 0.8253(7) 0.0497(18) Uani 1 1 d DU . .
C16 C 0.5474(8) 0.7281(6) 0.7237(7) 0.0386(15) Uani 1 1 d DU . .
F6 F 0.7372(6) 0.5002(4) 0.6923(4) 0.0558(12) Uani 1 1 d DU . .
F7 F 0.6480(7) 0.5314(6) 0.8889(5) 0.0780(16) Uani 1 1 d DU . .
F8 F 0.4927(6) 0.6973(5) 0.9807(4) 0.0712(15) Uani 1 1 d DU . .
F9 F 0.4247(7) 0.8286(5) 0.8681(5) 0.0765(17) Uani 1 1 d DU . .
F10 F 0.5035(6) 0.7916(5) 0.6690(5) 0.0655(15) Uani 1 1 d DU . .
C20 C 1.1401(8) 1.0035(7) 0.8567(6) 0.0376(16) Uani 1 1 d . . .
H20A H 1.1939 1.0531 0.9407 0.045 Uiso 1 1 calc R . .
H20B H 1.1611 0.9249 0.8289 0.045 Uiso 1 1 calc R . .
S1 S 0.93282(19) 0.97127(15) 0.83942(13) 0.0297(3) Uani 1 1 d . . .
C21 C 0.9271(8) 1.1272(6) 0.9278(6) 0.0347(15) Uani 1 1 d U B .
H21A H 0.9894 1.1615 1.0089 0.042 Uiso 1 1 calc R . .
H21B H 0.9716 1.1811 0.8964 0.042 Uiso 1 1 calc R . .
C22 C 0.7602(8) 1.1219(6) 0.9255(5) 0.0339(15) Uani 1 1 d DU . .
H22A H 0.7604 1.2025 0.984 0.041 Uiso 1 1 calc R A 1
H22B H 0.7143 1.0607 0.949 0.041 Uiso 1 1 calc R A 1
S2A S 0.6353(2) 1.08238(17) 0.78312(15) 0.0354(4) Uani 0.8 1 d PD B 1
C23A C 0.7032(18) 1.2302(10) 0.7795(10) 0.059(3) Uani 0.8 1 d PDU B 1
H23A H 0.6945 1.2974 0.8497 0.07 Uiso 0.8 1 calc PR B 1
H23B H 0.8129 1.2489 0.7795 0.07 Uiso 0.8 1 calc PR B 1
C24A C 0.6080(13) 1.2214(9) 0.6732(7) 0.047(2) Uani 0.8 1 d PDU B 1
H24A H 0.6305 1.3042 0.6804 0.056 Uiso 0.8 1 calc PR B 1
H24B H 0.4975 1.1912 0.6686 0.056 Uiso 0.8 1 calc PR B 1
S3A S 0.6430(3) 1.1184(2) 0.53635(19) 0.0359(5) Uani 0.8 1 d PD B 1
C25A C 0.8141(12) 1.2109(8) 0.5247(7) 0.064(3) Uani 0.8 1 d PDU B 1
H25A H 0.8069 1.2933 0.5458 0.077 Uiso 0.8 1 calc PR B 1
H25B H 0.9061 1.2204 0.5804 0.077 Uiso 0.8 1 calc PR B 1
S2B S 0.6353(2) 1.08238(17) 0.78312(15) 0.0354(4) Uani 0.2 1 d PD B 2
C23B C 0.663(4) 1.227(3) 0.778(3) 0.047(7) Uani 0.2 1 d PDU B 2
H23C H 0.5766 1.2135 0.7149 0.056 Uiso 0.2 1 calc PR B 2
H23D H 0.6537 1.2883 0.8517 0.056 Uiso 0.2 1 calc PR B 2
C24B C 0.791(4) 1.2746(18) 0.761(2) 0.048(6) Uani 0.2 1 d PDU B 2
H24C H 0.8726 1.307 0.8338 0.058 Uiso 0.2 1 calc PR B 2
H24D H 0.7811 1.3461 0.7525 0.058 Uiso 0.2 1 calc PR B 2
S3B S 0.8639(13) 1.1864(9) 0.6411(9) 0.048(2) Uani 0.2 1 d PD B 2
C25B C 0.8141(12) 1.2109(8) 0.5247(7) 0.064(3) Uani 0.2 1 d PDU B 2
H25C H 0.7021 1.198 0.512 0.077 Uiso 0.2 1 calc PR B 2
H25D H 0.864 1.2999 0.5558 0.077 Uiso 0.2 1 calc PR B 2
C26 C 0.8334(9) 1.1556(7) 0.4054(6) 0.0398(16) Uani 1 1 d U . .
H26A H 0.9221 1.2125 0.401 0.048 Uiso 1 1 calc R B 1
H26B H 0.7398 1.1429 0.3491 0.048 Uiso 1 1 calc R B 1
S4 S 0.8668(2) 1.00579(17) 0.36555(16) 0.0366(4) Uani 1 1 d . B .
C27 C 0.7879(9) 0.9290(7) 0.2066(7) 0.0416(17) Uani 1 1 d . . .
H27A H 0.801 0.8474 0.1741 0.05 Uiso 1 1 calc R B .
H27B H 0.6758 0.9159 0.1887 0.05 Uiso 1 1 calc R . .

loop_
_atom_site_aniso_label
_atom_site_aniso_U_11
_atom_site_aniso_U_22
_atom_site_aniso_U_33
_atom_site_aniso_U_23
_atom_site_aniso_U_13
_atom_site_aniso_U_12
Au 0.03263(16) 0.02729(15) 0.03435(16) 0.01347(12) 0.01209(11) 0.01036(11)
Tl 0.03739(16) 0.03069(16) 0.02928(15) 0.01417(12) 0.01076(11) 0.01217(12)
C1 0.038(4) 0.019(3) 0.029(3) 0.009(3) 0.005(3) 0.004(3)
C2 0.039(4) 0.027(3) 0.034(3) 0.010(3) 0.004(3) 0.009(3)
C3 0.048(4) 0.040(4) 0.026(3) 0.012(3) 0.008(3) 0.013(3)
C4 0.038(4) 0.038(4) 0.027(3) 0.007(3) 0.010(3) 0.006(3)
C5 0.047(4) 0.025(3) 0.033(3) 0.006(3) 0.013(3) 0.011(3)
C6 0.039(4) 0.031(3) 0.033(3) 0.017(3) 0.011(3) 0.011(3)
F1 0.078(3) 0.047(3) 0.040(2) 0.022(2) 0.019(2) 0.038(2)
F2 0.089(4) 0.062(3) 0.039(2) 0.031(2) 0.023(2) 0.033(3)
F3 0.077(3) 0.052(3) 0.044(3) 0.013(2) 0.034(2) 0.025(2)
F4 0.064(3) 0.036(2) 0.058(3) 0.015(2) 0.025(2) 0.027(2)
F5 0.071(3) 0.042(2) 0.056(3) 0.033(2) 0.029(2) 0.029(2)
C11 0.029(3) 0.023(3) 0.038(3) 0.015(3) 0.011(3) 0.004(2)
C12 0.035(4) 0.041(4) 0.041(4) 0.020(3) 0.014(3) 0.018(3)
C13 0.042(4) 0.061(5) 0.036(4) 0.025(4) 0.007(3) 0.012(3)
C14 0.037(4) 0.057(5) 0.031(4) 0.009(3) 0.014(3) 0.001(3)
C15 0.046(4) 0.034(4) 0.060(5) 0.011(3) 0.030(4) 0.010(3)
C16 0.035(4) 0.026(3) 0.056(4) 0.019(3) 0.023(3) 0.006(3)
F6 0.070(3) 0.065(3) 0.065(3) 0.042(3) 0.034(2) 0.047(3)
F7 0.082(4) 0.123(5) 0.063(3) 0.065(3) 0.026(3) 0.048(4)
F8 0.066(3) 0.089(4) 0.039(3) 0.014(2) 0.027(2) 0.016(3)
F9 0.079(4) 0.055(3) 0.109(4) 0.030(3) 0.068(3) 0.035(3)
F10 0.061(3) 0.069(3) 0.124(4) 0.072(3) 0.064(3) 0.045(3)
C20 0.035(4) 0.048(4) 0.038(4) 0.024(3) 0.011(3) 0.019(3)
S1 0.0327(8) 0.0316(8) 0.0268(8) 0.0143(7) 0.0107(6) 0.0117(7)
C21 0.037(4) 0.033(4) 0.031(3) 0.011(3) 0.010(3) 0.016(3)
C22 0.039(4) 0.040(4) 0.028(3) 0.015(3) 0.016(3) 0.019(3)
S2A 0.0379(9) 0.0431(10) 0.0323(9) 0.0188(8) 0.0133(7) 0.0218(8)
C23A 0.094(9) 0.054(6) 0.041(5) 0.023(5) 0.025(5) 0.041(6)
C24A 0.069(6) 0.057(5) 0.038(4) 0.028(4) 0.029(4) 0.040(5)
S3A 0.0441(12) 0.0383(12) 0.0332(11) 0.0202(9) 0.0165(9) 0.0173(10)
C25A 0.097(7) 0.046(5) 0.046(4) 0.016(4) 0.023(5) 0.026(5)
S2B 0.0379(9) 0.0431(10) 0.0323(9) 0.0188(8) 0.0133(7) 0.0218(8)
C23B 0.094(13) 0.052(11) 0.030(10) 0.032(9) 0.044(9) 0.046(10)
C24B 0.088(12) 0.043(10) 0.048(10) 0.039(8) 0.037(9) 0.035(10)
S3B 0.057(6) 0.044(5) 0.048(5) 0.021(5) 0.022(5) 0.021(5)
C25B 0.097(7) 0.046(5) 0.046(4) 0.016(4) 0.023(5) 0.026(5)
C26 0.047(4) 0.038(4) 0.047(4) 0.026(3) 0.020(3) 0.019(3)
S4 0.0396(10) 0.0424(10) 0.0433(10) 0.0278(8) 0.0206(7) 0.0200(8)
C27 0.037(4) 0.036(4) 0.049(4) 0.014(3) 0.016(3) 0.015(3)

loop_
_atom_type_symbol
_atom_type_description
_atom_type_scat_dispersion_real
_atom_type_scat_dispersion_imag
_atom_type_scat_source
C C 0.0033 0.0016 'International Tables Vol C Tables 4.2.6.8 and 6.1.1.4'
H H 0 0 'International Tables Vol C Tables 4.2.6.8 and 6.1.1.4'
Au Au -2.0133 8.8022 'International Tables Vol C Tables 4.2.6.8 and 6.1.1.4'
F F 0.0171 0.0103 'International Tables Vol C Tables 4.2.6.8 and 6.1.1.4'
S S 0.1246 0.1234 'International Tables Vol C Tables 4.2.6.8 and 6.1.1.4'
Tl Tl -2.8358 9.6688 'International Tables Vol C Tables 4.2.6.8 and 6.1.1.4'

loop_
_geom_angle_atom_site_label_1
_geom_angle_atom_site_label_2
_geom_angle_atom_site_label_3
_geom_angle
_geom_angle_site_symmetry_1
C11 Au C1 172.7(3) .
C11 Au Tl 90.78(17) .
C1 Au Tl 95.59(18) .
C2 C1 C6 113.5(6) .
C2 C1 Au 129.2(5) .
C6 C1 Au 117.2(5) .
C1 C2 F1 120.5(6) .
C1 C2 C3 125.2(7) .
F1 C2 C3 114.3(6) .
F2 C3 C4 120.5(6) .
F2 C3 C2 121.2(6) .
C4 C3 C2 118.3(7) .
F3 C4 C3 120.1(7) .
F3 C4 C5 119.5(7) .
C3 C4 C5 120.3(6) .
F4 C5 C4 120.3(6) .
F4 C5 C6 121.3(7) .
C4 C5 C6 118.4(6) .
F5 C6 C5 115.7(6) .
F5 C6 C1 120.1(6) .
C5 C6 C1 124.2(6) .
C12 C11 C16 112.8(6) .
C12 C11 Au 119.9(5) .
C16 C11 Au 127.3(5) .
C11 C12 F6 118.7(6) .
C11 C12 C13 126.1(7) .
F6 C12 C13 115.1(7) .
F7 C13 C12 122.6(7) .
F7 C13 C14 120.6(7) .
C12 C13 C14 116.8(7) .
F8 C14 C15 120.7(8) .
F8 C14 C13 118.8(8) .
C15 C14 C13 120.5(7) .
F9 C15 C16 121.3(8) .
F9 C15 C14 120.1(8) .
C16 C15 C14 118.6(7) .
F10 C16 C15 115.9(7) .
F10 C16 C11 118.9(6) .
C15 C16 C11 125.2(7) .
C27 C20 S1 116.6(5) 2_776
C27 C20 H20A 108.1 2_776
S1 C20 H20A 108.1 .
C27 C20 H20B 108.1 2_776
S1 C20 H20B 108.1 .
H20A C20 H20B 107.3 .
C20 S1 C21 100.5(3) .
C22 C21 S1 109.5(5) .
C22 C21 H21A 109.8 .
S1 C21 H21A 109.8 .
C22 C21 H21B 109.8 .
S1 C21 H21B 109.8 .
H21A C21 H21B 108.2 .
C21 C22 S2A 115.0(4) .
C21 C22 H22A 108.5 .
S2A C22 H22A 108.5 .
C21 C22 H22B 108.5 .
S2A C22 H22B 108.5 .
H22A C22 H22B 107.5 .
C22 S2A C23A 100.9(4) .
C24A C23A S2A 109.9(9) .
C24A C23A H23A 109.7 .
S2A C23A H23A 109.7 .
C24A C23A H23B 109.7 .
S2A C23A H23B 109.7 .
H23A C23A H23B 108.2 .
C23A C24A S3A 113.6(7) .
C23A C24A H24A 108.9 .
S3A C24A H24A 108.9 .
C23A C24A H24B 108.9 .
S3A C24A H24B 108.9 .
H24A C24A H24B 107.7 .
C25A S3A C24A 105.1(4) .
C26 C25A S3A 112.1(6) .
C26 C25A H25A 109.2 .
S3A C25A H25A 109.2 .
C26 C25A H25B 109.2 .
S3A C25A H25B 109.2 .
H25A C25A H25B 107.9 .
C24B C23B H23C 107.9 .
C24B C23B H23D 107.9 .
H23C C23B H23D 107.2 .
C23B C24B S3B 122(2) .
C23B C24B H24C 106.7 .
S3B C24B H24C 106.7 .
C23B C24B H24D 106.7 .
S3B C24B H24D 106.7 .
H24C C24B H24D 106.6 .
C25A C26 S4 111.3(6) .
C25A C26 H26A 109.4 .
S4 C26 H26A 109.4 .
C25A C26 H26B 109.4 .
S4 C26 H26B 109.4 .
H26A C26 H26B 108 .
C27 S4 C26 100.2(3) .
C20 C27 S4 116.3(5) 2_776
C20 C27 H27A 108.2 2_776
S4 C27 H27A 108.2 .
C20 C27 H27B 108.2 2_776
S4 C27 H27B 108.2 .
H27A C27 H27B 107.4 .

loop_
_geom_bond_atom_site_label_1
_geom_bond_atom_site_label_2
_geom_bond_distance
_geom_bond_site_symmetry_2
Au C11 2.046(7) .
Au C1 2.047(7) .
Au Tl 3.1483(4) .
C1 C2 1.348(9) .
C1 C6 1.410(9) .
C2 F1 1.364(8) .
C2 C3 1.410(10) .
C3 F2 1.353(8) .
C3 C4 1.364(10) .
C4 F3 1.353(8) .
C4 C5 1.379(10) .
C5 F4 1.352(8) .
C5 C6 1.385(9) .
C6 F5 1.352(8) .
C11 C12 1.371(9) .
C11 C16 1.388(9) .
C12 F6 1.377(8) .
C12 C13 1.378(10) .
C13 F7 1.332(10) .
C13 C14 1.394(11) .
C14 F8 1.364(8) .
C14 C15 1.366(12) .
C15 F9 1.345(8) .
C15 C16 1.364(10) .
C16 F10 1.356(9) .
C20 C27 1.519(11) 2_776
C20 S1 1.791(7) .
C20 H20A 0.97 .
C20 H20B 0.97 .
S1 C21 1.814(6) .
C21 C22 1.497(9) .
C21 H21A 0.97 .
C21 H21B 0.97 .
C22 S2A 1.816(6) .
C22 H22A 0.97 .
C22 H22B 0.97 .
S2A C23A 1.834(11) .
C23A C24A 1.464(14) .
C23A H23A 0.97 .
C23A H23B 0.97 .
C24A S3A 1.821(8) .
C24A H24A 0.97 .
C24A H24B 0.97 .
S3A C25A 1.778(10) .
C25A C26 1.457(10) .
C25A H25A 0.97 .
C25A H25B 0.97 .
C23B C24B 1.27(4) .
C23B H23C 0.97 .
C23B H23D 0.97 .
C24B S3B 1.805(17) .
C24B H24C 0.97 .
C24B H24D 0.97 .
C26 S4 1.834(7) .
C26 H26A 0.97 .
C26 H26B 0.97 .
S4 C27 1.803(8) .
C27 C20 1.519(11) 2_776
C27 H27A 0.97 .
C27 H27B 0.97 .
